data_2231756
loop_
_publ_author_name
'Deng, Xiao-Hui'
'Ran, Jing-Wen'

_publ_section_title
;
 Bis(\m~2~-pyridine-2-carboxamide oximato)bis[(pyridine-2-carboxamide
 oxime)zinc] dinitrate
;
_journal_coeditor_code XU5304
_journal_issue 9
_journal_name_full 'Acta Crystallographica Section E'
_journal_page_first m1323
_journal_page_last m1324
_journal_paper_doi 10.1107/S1600536811034908
_journal_volume 67
_journal_year 2011
_chemical_formula_iupac '[Zn2 (C6 H6 N3 O)2 (C6 H7 N3 O)2] (N O3)2'
_chemical_formula_moiety 'C24 H26 N12 O4 Zn2 2+, 2(N O3 -)'
_chemical_formula_sum 'C24 H26 N14 O10 Zn2'
_chemical_formula_weight 801.33
_chemical_name_systematic
;
Bis(\m~2~-pyridine-2-carboxamide oximato)bis[(pyridine-2-carboxamide oxime)zinc]
dinitrate
;
_space_group_IT_number 14
_symmetry_cell_setting monoclinic
_symmetry_space_group_name_Hall '-P 2yn'
_symmetry_space_group_name_H-M 'P 1 21/n 1'
_atom_sites_solution_hydrogens geom
_atom_sites_solution_primary direct
_atom_sites_solution_secondary difmap
_audit_creation_method SHELXL-97
_cell_angle_alpha 90.00
_cell_angle_beta 106.794(2)
_cell_angle_gamma 90.00
_cell_formula_units_Z 2
_cell_length_a 7.4125(14)
_cell_length_b 22.201(4)
_cell_length_c 9.4225(17)
_cell_measurement_reflns_used 2632
_cell_measurement_temperature 293(2)
_cell_measurement_theta_max 25.1
_cell_measurement_theta_min 1.83
_cell_volume 1484.5(5)
_computing_cell_refinement 'SAINT (Bruker, 2007)'
_computing_data_collection 'SMART (Bruker, 2007)'
_computing_data_reduction 'SAINT (Bruker, 2007)'
_computing_molecular_graphics 'SHELXTL (Sheldrick, 2008)'
_computing_publication_material 'SHELXTL (Sheldrick, 2008)'
_computing_structure_refinement 'SHELXTL (Sheldrick, 2008)'
_computing_structure_solution 'SHELXTL (Sheldrick, 2008)'
_diffrn_ambient_temperature 293(2)
_diffrn_measured_fraction_theta_full 0.998
_diffrn_measured_fraction_theta_max 0.998
_diffrn_measurement_device_type 'Bruker SMART 1000 CCD area-detector'
_diffrn_measurement_method '\f and \w'
_diffrn_radiation_monochromator graphite
_diffrn_radiation_source 'fine-focus sealed tube'
_diffrn_radiation_type MoK\a
_diffrn_radiation_wavelength 0.71073
_diffrn_reflns_av_R_equivalents 0.0228
_diffrn_reflns_av_sigmaI/netI 0.0249
_diffrn_reflns_limit_h_max 6
_diffrn_reflns_limit_h_min -8
_diffrn_reflns_limit_k_max 26
_diffrn_reflns_limit_k_min -26
_diffrn_reflns_limit_l_max 11
_diffrn_reflns_limit_l_min -9
_diffrn_reflns_number 8302
_diffrn_reflns_theta_full 25.10
_diffrn_reflns_theta_max 25.10
_diffrn_reflns_theta_min 1.83
_exptl_absorpt_coefficient_mu 1.699
_exptl_absorpt_correction_T_max 0.5570
_exptl_absorpt_correction_T_min 0.4778
_exptl_absorpt_correction_type multi-scan
_exptl_absorpt_process_details '(SADABS; Sheldrick, 1996)'
_exptl_crystal_colour yellow
_exptl_crystal_density_diffrn 1.793
_exptl_crystal_density_method 'not measured'
_exptl_crystal_description block
_exptl_crystal_F_000 816
_exptl_crystal_size_max 0.51
_exptl_crystal_size_mid 0.48
_exptl_crystal_size_min 0.39
_refine_diff_density_max 1.434
_refine_diff_density_min -0.965
_refine_ls_extinction_method none
_refine_ls_goodness_of_fit_ref 1.030
_refine_ls_hydrogen_treatment constr
_refine_ls_matrix_type full
_refine_ls_number_parameters 209
_refine_ls_number_reflns 2632
_refine_ls_number_restraints 0
_refine_ls_restrained_S_all 1.030
_refine_ls_R_factor_all 0.0529
_refine_ls_R_factor_gt 0.0460
_refine_ls_shift/su_max 0.001
_refine_ls_shift/su_mean 0.000
_refine_ls_structure_factor_coef Fsqd
_refine_ls_weighting_details 'calc w=1/[\s^2^(Fo^2^)+(0.0547P)^2^+4.2299P] where P=(Fo^2^+2Fc^2^)/3'
_refine_ls_weighting_scheme calc
_refine_ls_wR_factor_gt 0.1114
_refine_ls_wR_factor_ref 0.1165
_reflns_number_gt 2297
_reflns_number_total 2632
_reflns_threshold_expression I>2sigma(I)
_cod_data_source_file xu5304.cif
_cod_data_source_block I
_cod_original_sg_symbol_H-M 'P 21/n'
_cod_database_code 2231756
_cod_database_fobs_code 2231756

loop_
_symmetry_equiv_pos_as_xyz
'x, y, z'
'-x+1/2, y+1/2, -z+1/2'
'-x, -y, -z'
'x-1/2, -y-1/2, z-1/2'

loop_
_atom_site_type_symbol
_atom_site_label
_atom_site_fract_x
_atom_site_fract_y
_atom_site_fract_z
_atom_site_U_iso_or_equiv
_atom_site_adp_type
_atom_site_calc_flag
_atom_site_refinement_flags
_atom_site_occupancy
_atom_site_symmetry_multiplicity
Zn Zn1 0.46944(6) 0.437379(19) 0.86499(5) 0.02829(17) Uani d . 1 1
O O2 0.3307(4) 0.44030(11) 1.0158(3) 0.0305(6) Uani d . 1 1
N N6 0.5478(4) 0.52822(14) 0.8642(3) 0.0279(7) Uani d . 1 1
O O1 0.8933(4) 0.45773(13) 1.0281(4) 0.0412(7) Uani d . 1 1
H H1 0.8498 0.4919 1.0208 0.062 Uiso calc R 1 1
C C12 0.4742(5) 0.55977(16) 0.7481(4) 0.0290(8) Uani d . 1 1
N N3 0.7493(5) 0.41671(15) 0.9631(4) 0.0326(7) Uani d . 1 1
C C11 0.3546(5) 0.52544(17) 0.6194(4) 0.0302(8) Uani d . 1 1
N N1 0.4877(5) 0.34274(15) 0.8238(4) 0.0321(7) Uani d . 1 1
N N4 0.3239(5) 0.46677(15) 0.6470(4) 0.0311(7) Uani d . 1 1
N N5 0.5021(6) 0.61900(15) 0.7361(4) 0.0465(10) Uani d . 1 1
H H5A 0.5739 0.6385 0.8099 0.056 Uiso calc R 1 1
H H5B 0.4482 0.6375 0.6547 0.056 Uiso calc R 1 1
N N7 0.6922(6) 0.77875(19) 0.9401(5) 0.0590(5) Uani d . 1 1
N N2 0.9964(5) 0.35112(17) 0.9759(4) 0.0429(9) Uani d . 1 1
H H2A 1.0797 0.3778 1.0161 0.051 Uiso calc R 1 1
H H2B 1.0309 0.3156 0.9583 0.051 Uiso calc R 1 1
C C5 0.6647(5) 0.32001(17) 0.8733(4) 0.0298(8) Uani d . 1 1
C C8 0.1400(7) 0.4564(2) 0.3942(5) 0.0431(11) Uani d . 1 1
H H8 0.0665 0.4321 0.3194 0.052 Uiso calc R 1 1
C C10 0.2807(6) 0.55061(19) 0.4812(5) 0.0383(10) Uani d . 1 1
H H10 0.3038 0.5908 0.4647 0.046 Uiso calc R 1 1
C C6 0.8138(5) 0.36488(17) 0.9409(4) 0.0298(8) Uani d . 1 1
O O5 0.8612(5) 0.78443(16) 1.0109(4) 0.0590(5) Uani d . 1 1
O O3 0.5941(5) 0.82406(15) 0.9079(4) 0.0590(5) Uani d . 1 1
O O4 0.6244(5) 0.72889(15) 0.9025(4) 0.0590(5) Uani d . 1 1
C C7 0.2194(7) 0.43374(19) 0.5347(5) 0.0406(10) Uani d . 1 1
H H7 0.1992 0.3934 0.5520 0.049 Uiso calc R 1 1
C C4 0.7013(7) 0.25955(19) 0.8636(5) 0.0402(10) Uani d . 1 1
H H4 0.8237 0.2449 0.8987 0.048 Uiso calc R 1 1
C C3 0.5540(7) 0.22116(19) 0.8011(5) 0.0462(11) Uani d . 1 1
H H3 0.5762 0.1803 0.7922 0.055 Uiso calc R 1 1
C C9 0.1715(6) 0.5154(2) 0.3668(5) 0.0431(11) Uani d . 1 1
H H9 0.1203 0.5317 0.2729 0.052 Uiso calc R 1 1
C C1 0.3466(6) 0.30447(19) 0.7682(5) 0.0380(10) Uani d . 1 1
H H1A 0.2242 0.3194 0.7389 0.046 Uiso calc R 1 1
C C2 0.3739(7) 0.2436(2) 0.7522(5) 0.0428(11) Uani d . 1 1
H H2 0.2727 0.2184 0.7092 0.051 Uiso calc R 1 1

loop_
_atom_site_aniso_label
_atom_site_aniso_U_11
_atom_site_aniso_U_22
_atom_site_aniso_U_33
_atom_site_aniso_U_12
_atom_site_aniso_U_13
_atom_site_aniso_U_23
Zn1 0.0276(3) 0.0250(3) 0.0300(3) 0.00004(17) 0.00468(19) -0.00044(17)
O2 0.0287(14) 0.0296(14) 0.0315(14) -0.0055(11) 0.0062(12) -0.0041(11)
N6 0.0281(16) 0.0260(16) 0.0276(17) -0.0017(13) 0.0049(13) -0.0021(13)
O1 0.0293(15) 0.0309(15) 0.0560(19) -0.0054(12) 0.0003(14) -0.0053(14)
C12 0.030(2) 0.0242(18) 0.033(2) 0.0029(15) 0.0079(17) -0.0004(15)
N3 0.0253(17) 0.0295(17) 0.0394(19) -0.0038(14) 0.0039(14) -0.0009(14)
C11 0.029(2) 0.0298(19) 0.032(2) 0.0051(16) 0.0094(16) 0.0001(16)
N1 0.0302(17) 0.0287(17) 0.0348(18) -0.0006(14) 0.0053(14) -0.0003(14)
N4 0.0341(18) 0.0279(16) 0.0286(17) 0.0006(14) 0.0048(14) -0.0003(13)
N5 0.061(3) 0.0255(18) 0.042(2) -0.0020(17) -0.0027(19) 0.0038(15)
N7 0.0512(11) 0.0453(9) 0.0727(13) -0.0021(8) 0.0056(9) -0.0090(9)
N2 0.0279(18) 0.0374(19) 0.059(2) 0.0032(15) 0.0050(17) -0.0044(17)
C5 0.033(2) 0.0289(19) 0.029(2) 0.0016(16) 0.0098(16) 0.0010(16)
C8 0.045(3) 0.046(3) 0.033(2) -0.002(2) 0.0034(19) -0.0070(19)
C10 0.043(2) 0.035(2) 0.037(2) 0.0052(18) 0.0099(19) 0.0056(18)
C6 0.029(2) 0.030(2) 0.029(2) 0.0030(16) 0.0057(16) 0.0052(16)
O5 0.0512(11) 0.0453(9) 0.0727(13) -0.0021(8) 0.0056(9) -0.0090(9)
O3 0.0512(11) 0.0453(9) 0.0727(13) -0.0021(8) 0.0056(9) -0.0090(9)
O4 0.0512(11) 0.0453(9) 0.0727(13) -0.0021(8) 0.0056(9) -0.0090(9)
C7 0.046(3) 0.032(2) 0.037(2) -0.0053(18) 0.002(2) -0.0044(18)
C4 0.044(2) 0.033(2) 0.043(3) 0.0053(18) 0.011(2) 0.0009(18)
C3 0.061(3) 0.028(2) 0.048(3) 0.000(2) 0.013(2) -0.0053(19)
C9 0.043(3) 0.051(3) 0.032(2) 0.006(2) 0.0056(19) 0.0050(19)
C1 0.035(2) 0.038(2) 0.038(2) -0.0052(18) 0.0059(18) 0.0014(18)
C2 0.050(3) 0.039(2) 0.038(2) -0.015(2) 0.010(2) -0.0048(19)

loop_
_atom_type_symbol
_atom_type_description
_atom_type_scat_dispersion_real
_atom_type_scat_dispersion_imag
_atom_type_scat_source
C C 0.0033 0.0016 'International Tables Vol C Tables 4.2.6.8 and 6.1.1.4'
H H 0.0000 0.0000 'International Tables Vol C Tables 4.2.6.8 and 6.1.1.4'
N N 0.0061 0.0033 'International Tables Vol C Tables 4.2.6.8 and 6.1.1.4'
O O 0.0106 0.0060 'International Tables Vol C Tables 4.2.6.8 and 6.1.1.4'
Cr Cr 0.3209 0.6236 'International Tables Vol C Tables 4.2.6.8 and 6.1.1.4'
Zn Zn 0.2839 1.4301 'International Tables Vol C Tables 4.2.6.8 and 6.1.1.4'

loop_
_geom_angle_atom_site_label_1
_geom_angle_atom_site_label_2
_geom_angle_atom_site_label_3
_geom_angle_site_symmetry_1
_geom_angle_site_symmetry_3
_geom_angle
O2 Zn1 N3 . . 110.42(13)
O2 Zn1 N6 . . 99.93(12)
N3 Zn1 N6 . . 88.39(13)
O2 Zn1 N4 . . 117.30(12)
N3 Zn1 N4 . . 131.62(14)
N6 Zn1 N4 . . 76.45(12)
O2 Zn1 N1 . . 103.55(12)
N3 Zn1 N1 . . 75.87(13)
N6 Zn1 N1 . . 155.12(13)
N4 Zn1 N1 . . 99.58(13)
N6 O2 Zn1 3_667 . 104.3(2)
C12 N6 O2 . 3_667 115.4(3)
C12 N6 Zn1 . . 118.6(3)
O2 N6 Zn1 3_667 . 125.9(2)
N3 O1 H1 . . 109.5
N6 C12 N5 . . 124.8(4)
N6 C12 C11 . . 115.0(3)
N5 C12 C11 . . 120.2(4)
C6 N3 O1 . . 112.4(3)
C6 N3 Zn1 . . 119.9(3)
O1 N3 Zn1 . . 126.2(2)
N4 C11 C10 . . 121.8(4)
N4 C11 C12 . . 115.3(3)
C10 C11 C12 . . 122.9(4)
C1 N1 C5 . . 118.0(3)
C1 N1 Zn1 . . 127.7(3)
C5 N1 Zn1 . . 114.0(2)
C7 N4 C11 . . 117.7(3)
C7 N4 Zn1 . . 127.8(3)
C11 N4 Zn1 . . 114.3(2)
C12 N5 H5A . . 120.0
C12 N5 H5B . . 120.0
H5A N5 H5B . . 120.0
O3 N7 O4 . . 120.3(4)
O3 N7 O5 . . 118.9(4)
O4 N7 O5 . . 120.8(4)
C6 N2 H2A . . 120.0
C6 N2 H2B . . 120.0
H2A N2 H2B . . 120.0
N1 C5 C4 . . 121.9(4)
N1 C5 C6 . . 115.0(3)
C4 C5 C6 . . 123.0(4)
C9 C8 C7 . . 118.8(4)
C9 C8 H8 . . 120.6
C7 C8 H8 . . 120.6
C9 C10 C11 . . 119.3(4)
C9 C10 H10 . . 120.3
C11 C10 H10 . . 120.3
N3 C6 N2 . . 124.3(4)
N3 C6 C5 . . 113.8(3)
N2 C6 C5 . . 121.9(4)
N4 C7 C8 . . 123.3(4)
N4 C7 H7 . . 118.3
C8 C7 H7 . . 118.3
C5 C4 C3 . . 119.0(4)
C5 C4 H4 . . 120.5
C3 C4 H4 . . 120.5
C2 C3 C4 . . 119.5(4)
C2 C3 H3 . . 120.2
C4 C3 H3 . . 120.2
C8 C9 C10 . . 119.1(4)
C8 C9 H9 . . 120.4
C10 C9 H9 . . 120.4
N1 C1 C2 . . 123.0(4)
N1 C1 H1A . . 118.5
C2 C1 H1A . . 118.5
C3 C2 C1 . . 118.5(4)
C3 C2 H2 . . 120.8
C1 C2 H2 . . 120.8

loop_
_geom_bond_atom_site_label_1
_geom_bond_atom_site_label_2
_geom_bond_site_symmetry_2
_geom_bond_distance
_geom_bond_publ_flag
Zn1 O2 . 1.981(3) y
Zn1 N1 . 2.148(3) y
Zn1 N3 . 2.064(3) y
Zn1 N4 . 2.128(3) y
Zn1 N6 . 2.099(3) y
O2 N6 3_667 1.411(4) ?
N6 C12 . 1.281(5) ?
N6 O2 3_667 1.411(4) ?
O1 N3 . 1.402(4) ?
O1 H1 . 0.8200 ?
C12 N5 . 1.341(5) ?
C12 C11 . 1.489(5) ?
N3 C6 . 1.286(5) ?
C11 N4 . 1.361(5) ?
C11 C10 . 1.377(6) ?
N1 C1 . 1.332(5) ?
N1 C5 . 1.357(5) ?
N4 C7 . 1.336(5) ?
N5 H5A . 0.8600 ?
N5 H5B . 0.8600 ?
N7 O3 . 1.227(5) ?
N7 O4 . 1.225(5) ?
N7 O5 . 1.244(5) ?
N2 C6 . 1.333(5) ?
N2 H2A . 0.8600 ?
N2 H2B . 0.8600 ?
C5 C4 . 1.378(6) ?
C5 C6 . 1.487(5) ?
C8 C9 . 1.368(7) ?
C8 C7 . 1.379(6) ?
C8 H8 . 0.9300 ?
C10 C9 . 1.386(6) ?
C10 H10 . 0.9300 ?
C7 H7 . 0.9300 ?
C4 C3 . 1.376(6) ?
C4 H4 . 0.9300 ?
C3 C2 . 1.374(7) ?
C3 H3 . 0.9300 ?
C9 H9 . 0.9300 ?
C1 C2 . 1.381(6) ?
C1 H1A . 0.9300 ?
C2 H2 . 0.9300 ?

loop_
_geom_hbond_atom_site_label_D
_geom_hbond_atom_site_label_H
_geom_hbond_atom_site_label_A
_geom_hbond_site_symmetry_A
_geom_hbond_distance_DH
_geom_hbond_distance_HA
_geom_hbond_distance_DA
_geom_hbond_angle_DHA
O1 H1 O2 3_667 0.82 1.98 2.767(4) 161.7
O1 H1 N6 . 0.82 2.43 3.018(4) 128.9
N2 H2A O2 1_655 0.86 2.32 3.108(5) 152.1
N2 H2B O5 3_767 0.86 2.35 3.180(5) 162.3
N5 H5A O4 . 0.86 2.18 2.900(5) 141.5
N5 H5B O5 4_575 0.86 2.18 2.985(5) 155.7

loop_
_geom_torsion_atom_site_label_1
_geom_torsion_atom_site_label_2
_geom_torsion_atom_site_label_3
_geom_torsion_atom_site_label_4
_geom_torsion_site_symmetry_1
_geom_torsion_site_symmetry_4
_geom_torsion
N3 Zn1 O2 N6 . 3_667 43.2(2)
N6 Zn1 O2 N6 . 3_667 -48.8(2)
N4 Zn1 O2 N6 . 3_667 -128.6(2)
N1 Zn1 O2 N6 . 3_667 123.0(2)
O2 Zn1 N6 C12 . . -112.5(3)
N3 Zn1 N6 C12 . . 137.0(3)
N4 Zn1 N6 C12 . . 3.4(3)
N1 Zn1 N6 C12 . . 86.9(4)
O2 Zn1 N6 O2 . 3_667 64.1(3)
N3 Zn1 N6 O2 . 3_667 -46.3(3)
N4 Zn1 N6 O2 . 3_667 -180.0(3)
N1 Zn1 N6 O2 . 3_667 -96.5(4)
O2 N6 C12 N5 3_667 . -1.5(6)
Zn1 N6 C12 N5 . . 175.5(3)
O2 N6 C12 C11 3_667 . 176.8(3)
Zn1 N6 C12 C11 . . -6.3(5)
O2 Zn1 N3 C6 . . 109.2(3)
N6 Zn1 N3 C6 . . -150.8(3)
N4 Zn1 N3 C6 . . -80.6(3)
N1 Zn1 N3 C6 . . 9.7(3)
O2 Zn1 N3 O1 . . -86.0(3)
N6 Zn1 N3 O1 . . 14.0(3)
N4 Zn1 N3 O1 . . 84.3(3)
N1 Zn1 N3 O1 . . 174.6(3)
N6 C12 C11 N4 . . 6.5(5)
N5 C12 C11 N4 . . -175.1(4)
N6 C12 C11 C10 . . -173.0(4)
N5 C12 C11 C10 . . 5.4(6)
O2 Zn1 N1 C1 . . 62.8(4)
N3 Zn1 N1 C1 . . 170.8(4)
N6 Zn1 N1 C1 . . -136.9(4)
N4 Zn1 N1 C1 . . -58.5(4)
O2 Zn1 N1 C5 . . -111.2(3)
N3 Zn1 N1 C5 . . -3.2(3)
N6 Zn1 N1 C5 . . 49.1(5)
N4 Zn1 N1 C5 . . 127.5(3)
C10 C11 N4 C7 . . 0.3(6)
C12 C11 N4 C7 . . -179.2(4)
C10 C11 N4 Zn1 . . 175.9(3)
C12 C11 N4 Zn1 . . -3.6(4)
O2 Zn1 N4 C7 . . -90.2(4)
N3 Zn1 N4 C7 . . 100.1(4)
N6 Zn1 N4 C7 . . 175.4(4)
N1 Zn1 N4 C7 . . 20.5(4)
O2 Zn1 N4 C11 . . 94.8(3)
N3 Zn1 N4 C11 . . -74.9(3)
N6 Zn1 N4 C11 . . 0.4(3)
N1 Zn1 N4 C11 . . -154.5(3)
C1 N1 C5 C4 . . 1.8(6)
Zn1 N1 C5 C4 . . 176.4(3)
C1 N1 C5 C6 . . -177.0(4)
Zn1 N1 C5 C6 . . -2.4(4)
N4 C11 C10 C9 . . 0.2(7)
C12 C11 C10 C9 . . 179.6(4)
O1 N3 C6 N2 . . 0.3(6)
Zn1 N3 C6 N2 . . 167.2(3)
O1 N3 C6 C5 . . 179.5(3)
Zn1 N3 C6 C5 . . -13.7(5)
N1 C5 C6 N3 . . 10.2(5)
C4 C5 C6 N3 . . -168.6(4)
N1 C5 C6 N2 . . -170.7(4)
C4 C5 C6 N2 . . 10.6(6)
C11 N4 C7 C8 . . -1.0(7)
Zn1 N4 C7 C8 . . -175.8(4)
C9 C8 C7 N4 . . 1.1(8)
N1 C5 C4 C3 . . 0.4(7)
C6 C5 C4 C3 . . 179.0(4)
C5 C4 C3 C2 . . -1.1(7)
C7 C8 C9 C10 . . -0.5(7)
C11 C10 C9 C8 . . -0.1(7)
C5 N1 C1 C2 . . -3.3(6)
Zn1 N1 C1 C2 . . -177.1(3)
C4 C3 C2 C1 . . -0.4(7)
N1 C1 C2 C3 . . 2.6(7)
